data_4022045
loop_
_publ_author_name
'Ganesh Pandey'
'Shrinivas G. Dumbre'
'M. Islam Khan'
'M. Shabab'

_publ_section_title
;
 Convergent Approach toward the Synthesis of the Stereoisomers
 of C-6 Homologues of 1-Deoxynojirimycin and Their Analogues:
 Evaluation as Specific Glycosidase Inhibitors
;
_journal_name_full 'Journal of Organic Chemistry'
_journal_page_first 8481
_journal_page_last 8488
_journal_paper_doi 10.1021/jo061455v
_journal_volume 71
_journal_year 2006
_chemical_formula_moiety 'C18 H25 N O4'
_chemical_formula_sum 'C18 H25 N O4'
_chemical_formula_weight 319.39
_chemical_melting_point 358.6(15)
_chemical_name_common Azasugar
_chemical_name_systematic
; 
 ? 
;
_space_group_IT_number 4
_symmetry_cell_setting monoclinic
_symmetry_space_group_name_Hall 'P 2yb'
_symmetry_space_group_name_H-M 'P 1 21 1'
_atom_sites_solution_hydrogens geom
_atom_sites_solution_primary direct
_atom_sites_solution_secondary difmap
_audit_creation_method SHELXL-97
_cell_angle_alpha 90.00
_cell_angle_beta 92.897(2)
_cell_angle_gamma 90.00
_cell_formula_units_Z 2
_cell_length_a 5.3217(7)
_cell_length_b 9.7758(13)
_cell_length_c 16.549(2)
_cell_measurement_reflns_used 995
_cell_measurement_temperature 293(2)
_cell_measurement_theta_max 23.069
_cell_measurement_theta_min 2.42
_cell_volume 859.8(2)
_computing_cell_refinement 'BRUKER SAINT'
_computing_data_collection 'BRUKER SMART'
_computing_data_reduction 'BRUKER SAINT'
_computing_molecular_graphics 'SHELXTL and PLATON'
_computing_publication_material SHELXTL
_computing_structure_refinement 'SHELXL-97 (Sheldrick, 1997)'
_computing_structure_solution 'SHELXS-97 (Sheldrick, 1990)'
_diffrn_ambient_temperature 293(2)
_diffrn_measured_fraction_theta_full 0.983
_diffrn_measured_fraction_theta_max 0.983
_diffrn_measurement_device 'Bruker Smart APEX'
_diffrn_measurement_device_type 'CCD Area Detector'
_diffrn_measurement_method 'Omega Scan'
_diffrn_radiation_monochromator graphite
_diffrn_radiation_source 'fine-focus sealed tube'
_diffrn_radiation_type MoK\a
_diffrn_radiation_wavelength 0.71073
_diffrn_reflns_av_R_equivalents 0.0255
_diffrn_reflns_av_sigmaI/netI 0.0357
_diffrn_reflns_limit_h_max 5
_diffrn_reflns_limit_h_min -5
_diffrn_reflns_limit_k_max 10
_diffrn_reflns_limit_k_min -10
_diffrn_reflns_limit_l_max 18
_diffrn_reflns_limit_l_min -17
_diffrn_reflns_number 4783
_diffrn_reflns_theta_full 23.35
_diffrn_reflns_theta_max 23.35
_diffrn_reflns_theta_min 2.42
_exptl_absorpt_coefficient_mu 0.087
_exptl_absorpt_correction_T_max 0.9808
_exptl_absorpt_correction_T_min 0.9637
_exptl_absorpt_correction_type multi-scan
_exptl_absorpt_process_details 'Bruker SADABS'
_exptl_crystal_colour colorless
_exptl_crystal_density_diffrn 1.234
_exptl_crystal_density_method 'not measured'
_exptl_crystal_description rectangular
_exptl_crystal_F_000 344
_exptl_crystal_size_max 0.43
_exptl_crystal_size_mid 0.26
_exptl_crystal_size_min 0.22
_refine_diff_density_max 0.310
_refine_diff_density_min -0.180
_refine_diff_density_rms 0.057
_refine_ls_abs_structure_details 'Flack H D (1983), Acta Cryst. A39, 876-881'
_refine_ls_abs_structure_Flack 3(3)
_refine_ls_extinction_method none
_refine_ls_goodness_of_fit_ref 1.151
_refine_ls_hydrogen_treatment riding
_refine_ls_matrix_type full
_refine_ls_number_parameters 210
_refine_ls_number_reflns 2373
_refine_ls_number_restraints 1
_refine_ls_restrained_S_all 1.151
_refine_ls_R_factor_all 0.0746
_refine_ls_R_factor_gt 0.0724
_refine_ls_shift/su_max 0.000
_refine_ls_shift/su_mean 0.000
_refine_ls_structure_factor_coef Fsqd
_refine_ls_weighting_details 'calc w=1/[\s^2^(Fo^2^)+(0.1240P)^2^+0.5104P] where P=(Fo^2^+2Fc^2^)/3'
_refine_ls_weighting_scheme calc
_refine_ls_wR_factor_gt 0.2217
_refine_ls_wR_factor_ref 0.2235
_reflns_number_gt 2244
_reflns_number_total 2373
_reflns_threshold_expression >2sigma(I)
_cod_data_source_file jo061455vsi20060718_051303_2.cif
_cod_depositor_comments
;
The following automatic conversions were performed:
'_exptl_absorpt_correction_type' value 'multiscan' changed to 'multi-scan'
according to '/home/saulius/struct/CIF-dictionaries/cif_core.dic'
dictionary named 'cif_core.dic' version 2.4.1 from 2010-06-29.

Automatic conversion script
Id: cif_fix_enum 1527 2010-12-29 10:47:43Z saulius 

The following automatic conversions were performed:

'_chemical_melting_point' value '84-87 degree centigrade' was changed
to '358.6(15)' - it was converted from degrees Celsius(C) to
Kelvins(K), the average value was taken and precision was estimated.

Automatic conversion script
Id: cif_fix_values 1646 2011-03-28 12:23:43Z adriana 
;
_cod_original_sg_symbol_H-M 'P 21'
_cod_database_code 4022045

loop_
_symmetry_equiv_pos_as_xyz
'x, y, z'
'-x, y+1/2, -z'

loop_
_atom_site_label
_atom_site_type_symbol
_atom_site_fract_x
_atom_site_fract_y
_atom_site_fract_z
_atom_site_U_iso_or_equiv
_atom_site_adp_type
_atom_site_occupancy
_atom_site_symmetry_multiplicity
_atom_site_calc_flag
_atom_site_refinement_flags
O1 O 0.8231(6) 0.2120(4) 0.2685(2) 0.0584(9) Uani 1 1 d .
C2 C 0.9927(11) 0.1228(7) 0.2302(4) 0.0718(16) Uani 1 1 d .
C3A C 0.9705(10) 0.3267(6) 0.1612(3) 0.0604(14) Uani 1 1 d .
H3A H 1.0938 0.3823 0.1925 0.073 Uiso 1 1 calc R
O3 O 1.0606(7) 0.1893(5) 0.1567(2) 0.0744(11) Uani 1 1 d .
C4 C 0.9006(12) 0.3969(7) 0.0837(3) 0.0692(16) Uani 1 1 d .
H4A H 1.0466 0.4067 0.0514 0.083 Uiso 1 1 calc R
H4B H 0.7732 0.3451 0.0530 0.083 Uiso 1 1 calc R
N5 N 0.8025(8) 0.5322(5) 0.1054(2) 0.0591(12) Uani 1 1 d .
C6 C 0.7226(13) 0.6072(7) 0.0319(3) 0.0782(19) Uani 1 1 d .
H6A H 0.8578 0.6068 -0.0053 0.094 Uiso 1 1 calc R
H6B H 0.5785 0.5616 0.0056 0.094 Uiso 1 1 calc R
O7 O 0.6592(10) 0.7413(5) 0.0493(3) 0.0907(15) Uani 1 1 d .
C8 C 0.4451(14) 0.7458(8) 0.0969(4) 0.0843(19) Uani 1 1 d .
H8A H 0.3021 0.7059 0.0668 0.101 Uiso 1 1 calc R
H8B H 0.4048 0.8402 0.1088 0.101 Uiso 1 1 calc R
C9 C 0.4942(14) 0.6690(7) 0.1742(4) 0.0759(17) Uani 1 1 d .
H9A H 0.3405 0.6641 0.2031 0.091 Uiso 1 1 calc R
H9B H 0.6190 0.7176 0.2080 0.091 Uiso 1 1 calc R
C9A C 0.5882(10) 0.5247(6) 0.1583(3) 0.0564(13) Uani 1 1 d .
H9A1 H 0.4522 0.4757 0.1285 0.068 Uiso 1 1 calc R
C10 C 0.6492(9) 0.4460(6) 0.2361(3) 0.0523(12) Uani 1 1 d .
H10 H 0.4971 0.4343 0.2664 0.063 Uiso 1 1 calc R
C10A C 0.7414(9) 0.3095(5) 0.2080(3) 0.0520(12) Uani 1 1 d .
H10A H 0.6093 0.2675 0.1728 0.062 Uiso 1 1 calc R
O11 O 0.8356(6) 0.5173(4) 0.28383(18) 0.0563(9) Uani 1 1 d .
C12 C 0.8349(10) 0.4889(6) 0.3675(3) 0.0590(13) Uani 1 1 d .
H12A H 0.8636 0.3920 0.3766 0.071 Uiso 1 1 calc R
H12B H 0.6723 0.5122 0.3876 0.071 Uiso 1 1 calc R
C13 C 1.0343(10) 0.5690(6) 0.4114(3) 0.0588(13) Uani 1 1 d .
C14 C 1.1119(13) 0.5338(8) 0.4890(3) 0.0829(19) Uani 1 1 d .
H14 H 1.0355 0.4603 0.5137 0.099 Uiso 1 1 calc R
C15 C 1.3010(13) 0.6049(9) 0.5315(4) 0.087(2) Uani 1 1 d .
H15 H 1.3540 0.5771 0.5833 0.104 Uiso 1 1 calc R
C16 C 1.4064(14) 0.7127(8) 0.4983(4) 0.088(2) Uani 1 1 d .
H16 H 1.5285 0.7626 0.5277 0.106 Uiso 1 1 calc R
C17 C 1.3360(16) 0.7508(8) 0.4207(5) 0.093(2) Uani 1 1 d .
H17 H 1.4138 0.8248 0.3970 0.112 Uiso 1 1 calc R
C18 C 1.1501(11) 0.6796(6) 0.3778(3) 0.0662(14) Uani 1 1 d .
H18 H 1.1022 0.7066 0.3253 0.079 Uiso 1 1 calc R
C19 C 1.2170(13) 0.1044(11) 0.2865(5) 0.111(3) Uani 1 1 d .
H19A H 1.2864 0.1923 0.3008 0.166 Uiso 1 1 calc R
H19B H 1.3410 0.0510 0.2605 0.166 Uiso 1 1 calc R
H19C H 1.1685 0.0581 0.3344 0.166 Uiso 1 1 calc R
C20 C 0.8615(19) -0.0077(9) 0.2055(6) 0.125(3) Uani 1 1 d .
H20A H 0.7761 -0.0440 0.2505 0.188 Uiso 1 1 calc R
H20B H 0.9831 -0.0730 0.1886 0.188 Uiso 1 1 calc R
H20C H 0.7415 0.0102 0.1615 0.188 Uiso 1 1 calc R

loop_
_atom_site_aniso_label
_atom_site_aniso_U_11
_atom_site_aniso_U_22
_atom_site_aniso_U_33
_atom_site_aniso_U_23
_atom_site_aniso_U_13
_atom_site_aniso_U_12
O1 0.062(2) 0.061(2) 0.0525(19) 0.0040(17) 0.0053(15) -0.0016(17)
C2 0.060(3) 0.076(4) 0.081(4) 0.000(3) 0.018(3) 0.000(3)
C3A 0.053(3) 0.080(4) 0.048(3) -0.007(3) 0.006(2) -0.013(3)
O3 0.069(2) 0.087(3) 0.068(2) -0.007(2) 0.0158(19) 0.002(2)
C4 0.069(3) 0.095(5) 0.044(3) -0.004(3) 0.010(3) -0.018(3)
N5 0.065(3) 0.077(3) 0.035(2) 0.005(2) -0.0015(17) -0.017(2)
C6 0.098(4) 0.097(5) 0.039(3) 0.018(3) -0.006(3) -0.034(4)
O7 0.121(4) 0.083(3) 0.067(3) 0.028(2) -0.004(3) -0.023(3)
C8 0.103(5) 0.079(4) 0.071(4) 0.018(3) 0.008(4) -0.001(4)
C9 0.095(4) 0.077(4) 0.054(3) 0.016(3) -0.008(3) 0.001(3)
C9A 0.058(3) 0.070(3) 0.041(2) 0.005(2) -0.003(2) -0.022(2)
C10 0.050(3) 0.063(3) 0.045(3) 0.004(2) 0.003(2) -0.011(2)
C10A 0.049(3) 0.063(3) 0.044(3) -0.002(2) -0.001(2) -0.018(2)
O11 0.067(2) 0.069(2) 0.0322(15) -0.0002(15) -0.0013(14) -0.0181(17)
C12 0.069(3) 0.073(3) 0.035(2) 0.000(2) 0.001(2) -0.011(3)
C13 0.067(3) 0.070(3) 0.039(2) -0.014(2) 0.002(2) 0.013(3)
C14 0.104(5) 0.100(5) 0.042(3) 0.008(3) -0.015(3) -0.017(4)
C15 0.093(4) 0.118(6) 0.047(3) -0.009(4) -0.022(3) -0.005(4)
C16 0.094(5) 0.094(5) 0.074(4) -0.026(4) -0.009(4) 0.004(4)
C17 0.115(6) 0.077(4) 0.088(5) -0.013(4) 0.001(4) -0.022(4)
C18 0.074(3) 0.069(3) 0.055(3) 0.001(3) -0.006(3) -0.006(3)
C19 0.072(4) 0.144(7) 0.117(6) 0.044(6) 0.014(4) 0.012(5)
C20 0.135(7) 0.080(5) 0.167(9) -0.044(6) 0.060(6) -0.010(5)

loop_
_atom_type_symbol
_atom_type_description
_atom_type_scat_dispersion_real
_atom_type_scat_dispersion_imag
_atom_type_scat_source
C C 0.0033 0.0016 'International Tables Vol C Tables 4.2.6.8 and 6.1.1.4'
H H 0.0000 0.0000 'International Tables Vol C Tables 4.2.6.8 and 6.1.1.4'
N N 0.0061 0.0033 'International Tables Vol C Tables 4.2.6.8 and 6.1.1.4'
O O 0.0106 0.0060 'International Tables Vol C Tables 4.2.6.8 and 6.1.1.4'

loop_
_geom_angle_atom_site_label_1
_geom_angle_atom_site_label_2
_geom_angle_atom_site_label_3
_geom_angle
C2 O1 C10A 105.8(4)
O1 C2 O3 106.9(5)
O1 C2 C19 107.6(6)
O3 C2 C19 110.8(5)
O1 C2 C20 110.2(5)
O3 C2 C20 106.6(6)
C19 C2 C20 114.5(7)
O3 C3A C10A 101.9(4)
O3 C3A C4 117.4(5)
C10A C3A C4 109.0(5)
O3 C3A H3A 109.4
C10A C3A H3A 109.4
C4 C3A H3A 109.4
C3A O3 C2 106.3(4)
N5 C4 C3A 106.3(4)
N5 C4 H4A 110.5
C3A C4 H4A 110.5
N5 C4 H4B 110.5
C3A C4 H4B 110.5
H4A C4 H4B 108.7
C6 N5 C4 109.8(4)
C6 N5 C9A 108.5(4)
C4 N5 C9A 113.2(4)
O7 C6 N5 111.3(5)
O7 C6 H6A 109.4
N5 C6 H6A 109.4
O7 C6 H6B 109.4
N5 C6 H6B 109.4
H6A C6 H6B 108.0
C6 O7 C8 110.8(5)
O7 C8 C9 110.4(6)
O7 C8 H8A 109.6
C9 C8 H8A 109.6
O7 C8 H8B 109.6
C9 C8 H8B 109.6
H8A C8 H8B 108.1
C8 C9 C9A 111.2(5)
C8 C9 H9A 109.4
C9A C9 H9A 109.4
C8 C9 H9B 109.4
C9A C9 H9B 109.4
H9A C9 H9B 108.0
N5 C9A C10 112.9(4)
N5 C9A C9 109.1(4)
C10 C9A C9 112.3(4)
N5 C9A H9A1 107.4
C10 C9A H9A1 107.4
C9 C9A H9A1 107.4
O11 C10 C10A 112.3(4)
O11 C10 C9A 109.6(4)
C10A C10 C9A 104.2(4)
O11 C10 H10 110.2
C10A C10 H10 110.2
C9A C10 H10 110.2
O1 C10A C3A 102.2(4)
O1 C10A C10 117.7(4)
C3A C10A C10 110.5(4)
O1 C10A H10A 108.7
C3A C10A H10A 108.7
C10 C10A H10A 108.7
C12 O11 C10 114.4(4)
O11 C12 C13 109.9(4)
O11 C12 H12A 109.7
C13 C12 H12A 109.7
O11 C12 H12B 109.7
C13 C12 H12B 109.7
H12A C12 H12B 108.2
C14 C13 C18 117.1(5)
C14 C13 C12 120.1(5)
C18 C13 C12 122.8(5)
C13 C14 C15 121.7(7)
C13 C14 H14 119.2
C15 C14 H14 119.2
C16 C15 C14 120.0(6)
C16 C15 H15 120.0
C14 C15 H15 120.0
C15 C16 C17 120.1(7)
C15 C16 H16 119.9
C17 C16 H16 119.9
C16 C17 C18 120.1(7)
C16 C17 H17 119.9
C18 C17 H17 119.9
C13 C18 C17 120.8(6)
C13 C18 H18 119.6
C17 C18 H18 119.6
C2 C19 H19A 109.5
C2 C19 H19B 109.5
H19A C19 H19B 109.5
C2 C19 H19C 109.5
H19A C19 H19C 109.5
H19B C19 H19C 109.5
C2 C20 H20A 109.5
C2 C20 H20B 109.5
H20A C20 H20B 109.5
C2 C20 H20C 109.5
H20A C20 H20C 109.5
H20B C20 H20C 109.5

loop_
_geom_bond_atom_site_label_1
_geom_bond_atom_site_label_2
_geom_bond_distance
O1 C2 1.426(7)
O1 C10A 1.433(6)
C2 O3 1.441(7)
C2 C19 1.487(9)
C2 C20 1.502(11)
C3A O3 1.429(7)
C3A C10A 1.487(7)
C3A C4 1.486(8)
C3A H3A 0.9800
C4 N5 1.472(8)
C4 H4A 0.9700
C4 H4B 0.9700
N5 C6 1.465(7)
N5 C9A 1.474(6)
C6 O7 1.388(9)
C6 H6A 0.9700
C6 H6B 0.9700
O7 C8 1.418(8)
C8 C9 1.495(8)
C8 H8A 0.9700
C8 H8B 0.9700
C9 C9A 1.524(9)
C9 H9A 0.9700
C9 H9B 0.9700
C9A C10 1.522(7)
C9A H9A1 0.9800
C10 O11 1.419(6)
C10 C10A 1.504(8)
C10 H10 0.9800
C10A H10A 0.9800
O11 C12 1.412(5)
C12 C13 1.480(7)
C12 H12A 0.9700
C12 H12B 0.9700
C13 C14 1.372(8)
C13 C18 1.376(9)
C14 C15 1.385(9)
C14 H14 0.9300
C15 C16 1.326(11)
C15 H15 0.9300
C16 C17 1.371(11)
C16 H16 0.9300
C17 C18 1.377(9)
C17 H17 0.9300
C18 H18 0.9300
C19 H19A 0.9600
C19 H19B 0.9600
C19 H19C 0.9600
C20 H20A 0.9600
C20 H20B 0.9600
C20 H20C 0.9600

loop_
_geom_torsion_atom_site_label_1
_geom_torsion_atom_site_label_2
_geom_torsion_atom_site_label_3
_geom_torsion_atom_site_label_4
_geom_torsion
C10A O1 C2 O3 15.3(5)
C10A O1 C2 C19 134.3(5)
C10A O1 C2 C20 -100.2(6)
C10A C3A O3 C2 -32.0(5)
C4 C3A O3 C2 -151.0(5)
O1 C2 O3 C3A 11.3(6)
C19 C2 O3 C3A -105.7(7)
C20 C2 O3 C3A 129.1(6)
O3 C3A C4 N5 177.0(4)
C10A C3A C4 N5 61.9(6)
C3A C4 N5 C6 -178.5(4)
C3A C4 N5 C9A -57.1(5)
C4 N5 C6 O7 -172.4(5)
C9A N5 C6 O7 63.4(6)
N5 C6 O7 C8 -65.1(6)
C6 O7 C8 C9 58.7(7)
O7 C8 C9 C9A -52.6(8)
C6 N5 C9A C10 178.9(5)
C4 N5 C9A C10 56.7(6)
C6 N5 C9A C9 -55.6(5)
C4 N5 C9A C9 -177.7(5)
C8 C9 C9A N5 51.9(7)
C8 C9 C9A C10 177.8(5)
N5 C9A C10 O11 65.1(6)
C9 C9A C10 O11 -58.7(6)
N5 C9A C10 C10A -55.2(5)
C9 C9A C10 C10A -179.1(4)
C2 O1 C10A C3A -34.6(5)
C2 O1 C10A C10 -155.8(4)
O3 C3A C10A O1 40.9(5)
C4 C3A C10A O1 165.7(4)
O3 C3A C10A C10 167.0(4)
C4 C3A C10A C10 -68.2(5)
O11 C10 C10A O1 59.4(5)
C9A C10 C10A O1 177.9(4)
O11 C10 C10A C3A -57.4(5)
C9A C10 C10A C3A 61.1(5)
C10A C10 O11 C12 -89.3(5)
C9A C10 O11 C12 155.4(4)
C10 O11 C12 C13 -179.6(4)
O11 C12 C13 C14 -163.5(5)
O11 C12 C13 C18 16.2(7)
C18 C13 C14 C15 -0.9(10)
C12 C13 C14 C15 178.8(6)
C13 C14 C15 C16 2.2(12)
C14 C15 C16 C17 -2.6(12)
C15 C16 C17 C18 1.9(12)
C14 C13 C18 C17 0.1(9)
C12 C13 C18 C17 -179.6(6)
C16 C17 C18 C13 -0.6(11)

loop_
_cod_related_entry_id
_cod_related_entry_database
_cod_related_entry_code
1 ChemSpider 21194240
